data_7207815
loop_
_publ_author_name
'Wang, Huang'
'Huo, Li-Hua'
'Deng, Zhao-Peng'
'Zhao, Hui'
'Gao, Shan'

_publ_section_title
;
 Syntheses, crystal structures and luminescent properties of Zn(ii)/Cd(ii)
 supramolecular complexes incorporating 4-sulfinobenzoate and its in situ
 oxidized ligand
;
_journal_issue 10
_journal_name_full CrystEngComm
_journal_page_first 3501
_journal_paper_doi 10.1039/c2ce06584c
_journal_volume 14
_journal_year 2012
_chemical_formula_moiety 'C20 H24 N4 O4 Zn, C7 H4 O5 S, 4(H2 O)'
_chemical_formula_sum 'C27 H36 N4 O13 S Zn'
_chemical_formula_weight 722.03
_chemical_name_systematic
;
?
;
_space_group_IT_number 4
_symmetry_cell_setting monoclinic
_symmetry_space_group_name_Hall 'P 2yb'
_symmetry_space_group_name_H-M 'P 1 21 1'
_atom_sites_solution_hydrogens geom
_atom_sites_solution_primary direct
_atom_sites_solution_secondary difmap
_audit_creation_method SHELXL-97
_cell_angle_alpha 90.00
_cell_angle_beta 100.11(3)
_cell_angle_gamma 90.00
_cell_formula_units_Z 2
_cell_length_a 7.1106(14)
_cell_length_b 18.310(4)
_cell_length_c 12.360(3)
_cell_measurement_reflns_used 8654
_cell_measurement_temperature 295(2)
_cell_measurement_theta_max 27.36
_cell_measurement_theta_min 3.07
_cell_volume 1584.2(6)
_computing_cell_refinement RAPID-AUTO
_computing_data_collection 'RAPID-AUTO (Rigaku Corporation, 1998)'
_computing_data_reduction 'CrystalStructure (Rigaku/MSC and Rigaku Corporation, 2002)'
_computing_molecular_graphics SHELXL-97
_computing_publication_material SHELXL-97
_computing_structure_refinement 'SHELXL-97 (Sheldrick, 1997)'
_computing_structure_solution 'SHELXS-97 (Sheldrick, 1997)'
_diffrn_ambient_temperature 295(2)
_diffrn_detector_area_resol_mean 10.000
_diffrn_measured_fraction_theta_full 0.997
_diffrn_measured_fraction_theta_max 0.997
_diffrn_measurement_device_type 'Rigaku RAXIS-RAPID'
_diffrn_measurement_method \w
_diffrn_radiation_monochromator graphite
_diffrn_radiation_source 'fine-focus sealed tube'
_diffrn_radiation_type MoK\a
_diffrn_radiation_wavelength 0.71073
_diffrn_reflns_av_R_equivalents 0.0560
_diffrn_reflns_av_sigmaI/netI 0.0924
_diffrn_reflns_limit_h_max 9
_diffrn_reflns_limit_h_min -7
_diffrn_reflns_limit_k_max 23
_diffrn_reflns_limit_k_min -23
_diffrn_reflns_limit_l_max 15
_diffrn_reflns_limit_l_min -15
_diffrn_reflns_number 15429
_diffrn_reflns_theta_full 27.38
_diffrn_reflns_theta_max 27.38
_diffrn_reflns_theta_min 3.09
_diffrn_standards_decay_% 0
_diffrn_standards_interval_count 0
_diffrn_standards_interval_time 0
_diffrn_standards_number 0
_exptl_absorpt_coefficient_mu 0.912
_exptl_absorpt_correction_T_max 0.8458
_exptl_absorpt_correction_T_min 0.7348
_exptl_absorpt_correction_type multi-scan
_exptl_absorpt_process_details 'ABSCOR (Higashi, 1995)'
_exptl_crystal_colour 'pale yellow'
_exptl_crystal_density_diffrn 1.514
_exptl_crystal_density_method 'not measured'
_exptl_crystal_description prim
_exptl_crystal_F_000 752
_exptl_crystal_size_max 0.36
_exptl_crystal_size_mid 0.21
_exptl_crystal_size_min 0.19
_refine_diff_density_max 0.645
_refine_diff_density_min -0.966
_refine_diff_density_rms 0.106
_refine_ls_abs_structure_details 'Flack H D (1983), Acta Cryst. A39, 876-881'
_refine_ls_abs_structure_Flack 0.29(2)
_refine_ls_extinction_method none
_refine_ls_goodness_of_fit_ref 1.048
_refine_ls_hydrogen_treatment mixed
_refine_ls_matrix_type full
_refine_ls_number_parameters 452
_refine_ls_number_reflns 6971
_refine_ls_number_restraints 25
_refine_ls_restrained_S_all 1.046
_refine_ls_R_factor_all 0.1156
_refine_ls_R_factor_gt 0.0534
_refine_ls_shift/su_max 0.000
_refine_ls_shift/su_mean 0.000
_refine_ls_structure_factor_coef Fsqd
_refine_ls_weighting_details 'calc w=1/[\s^2^(Fo^2^)+(0.0732P)^2^+2.2316P] where P=(Fo^2^+2Fc^2^)/3'
_refine_ls_weighting_scheme calc
_refine_ls_wR_factor_gt 0.1212
_refine_ls_wR_factor_ref 0.1900
_reflns_number_gt 4161
_reflns_number_total 6971
_reflns_threshold_expression >2sigma(I)
_cod_data_source_file c2ce06584c.txt
_cod_data_source_block complex5
_cod_original_cell_volume 1584.3(5)
_cod_original_sg_symbol_H-M 'P 21'
_cod_database_code 7207815

loop_
_symmetry_equiv_pos_as_xyz
'x, y, z'
'-x, y+1/2, -z'

loop_
_atom_site_label
_atom_site_type_symbol
_atom_site_fract_x
_atom_site_fract_y
_atom_site_fract_z
_atom_site_U_iso_or_equiv
_atom_site_adp_type
_atom_site_occupancy
_atom_site_symmetry_multiplicity
_atom_site_calc_flag
_atom_site_refinement_flags
Zn1 Zn 0.52595(11) 0.53938(4) 0.19321(6) 0.0463(2) Uani 1 1 d .
S1 S 1.0126(3) 0.81411(10) 0.69740(18) 0.0591(5) Uani 1 1 d .
O1W O 0.2679(8) 0.5835(4) 0.2283(5) 0.0631(15) Uani 1 1 d D
H1W1 H 0.176(8) 0.605(5) 0.188(6) 0.095 Uiso 1 1 d D
H1W2 H 0.232(10) 0.567(5) 0.286(4) 0.095 Uiso 1 1 d D
O1 O 1.1974(7) 0.8099(3) 0.6646(5) 0.0731(17) Uani 1 1 d .
O2W O 0.6438(8) 0.6441(3) 0.1811(5) 0.0558(13) Uani 1 1 d D
H2W1 H 0.578(8) 0.683(2) 0.173(7) 0.084 Uiso 1 1 d D
H2W2 H 0.761(3) 0.654(4) 0.182(7) 0.084 Uiso 1 1 d D
O2 O 0.9816(10) 0.7556(3) 0.7703(6) 0.0837(19) Uani 1 1 d .
O3W O 0.7809(8) 0.4932(3) 0.1578(5) 0.0620(15) Uani 1 1 d D
H3W1 H 0.823(13) 0.459(3) 0.202(5) 0.093 Uiso 1 1 d D
H3W2 H 0.798(13) 0.483(4) 0.093(2) 0.093 Uiso 1 1 d D
O3 O 0.9730(8) 0.8854(3) 0.7399(5) 0.0677(16) Uani 1 1 d .
O4W O 0.3942(9) 0.4337(3) 0.2005(5) 0.0616(14) Uani 1 1 d D
H4W1 H 0.341(13) 0.429(4) 0.256(5) 0.092 Uiso 1 1 d D
H4W2 H 0.417(14) 0.392(2) 0.175(7) 0.092 Uiso 1 1 d D
O4 O 0.2293(8) 0.7836(4) 0.3096(6) 0.0759(17) Uani 1 1 d .
O5 O 0.4495(9) 0.7677(4) 0.2027(6) 0.0789(18) Uani 1 1 d .
O5W O 0.0031(8) 0.6947(3) 0.1585(6) 0.0666(15) Uani 1 1 d D
H5W1 H 0.068(12) 0.723(4) 0.206(5) 0.100 Uiso 1 1 d D
H5W2 H -0.036(14) 0.719(4) 0.100(4) 0.100 Uiso 1 1 d D
N1 N 0.4160(6) 0.5417(4) 0.0206(4) 0.0420(11) Uani 1 1 d .
N2 N 0.1923(10) 0.5676(4) -0.5609(5) 0.0556(17) Uani 1 1 d .
N3 N 0.6371(7) 0.5326(3) 0.3660(4) 0.0399(11) Uani 1 1 d .
N4 N 0.8787(9) 0.5201(4) 0.9506(5) 0.0605(18) Uani 1 1 d .
C1 C 0.8406(10) 0.8019(4) 0.5767(7) 0.0539(19) Uani 1 1 d .
C2 C 0.6473(11) 0.7971(4) 0.5893(8) 0.061(2) Uani 1 1 d .
H2A H 0.6151 0.7977 0.6590 0.073 Uiso 1 1 calc R
C3 C 0.5101(13) 0.7917(5) 0.4996(9) 0.0585(17) Uani 1 1 d .
H3A H 0.3829 0.7904 0.5083 0.070 Uiso 1 1 calc R
C4 C 0.5525(10) 0.7881(4) 0.3954(7) 0.058(2) Uani 1 1 d .
C5 C 0.7470(11) 0.7926(4) 0.3812(7) 0.0577(19) Uani 1 1 d .
H5A H 0.7789 0.7903 0.3115 0.069 Uiso 1 1 calc R
C6 C 0.8888(10) 0.8007(4) 0.4745(7) 0.056(2) Uani 1 1 d .
H6A H 1.0161 0.8052 0.4669 0.068 Uiso 1 1 calc R
C7 C 0.4001(12) 0.7801(4) 0.2962(8) 0.061(2) Uani 1 1 d .
C8 C 0.3415(11) 0.6032(4) -0.0299(6) 0.0513(18) Uani 1 1 d .
H8A H 0.3265 0.6435 0.0135 0.062 Uiso 1 1 calc R
C9 C 0.2870(11) 0.6094(4) -0.1410(6) 0.0490(17) Uani 1 1 d .
H9A H 0.2348 0.6530 -0.1709 0.059 Uiso 1 1 calc R
C10 C 0.3085(8) 0.5515(4) -0.2095(5) 0.0400(15) Uani 1 1 d .
C11 C 0.3817(10) 0.4873(4) -0.1573(6) 0.0482(17) Uani 1 1 d .
H11A H 0.3971 0.4461 -0.1989 0.058 Uiso 1 1 calc R
C12 C 0.4314(12) 0.4847(4) -0.0438(6) 0.0520(18) Uani 1 1 d .
H12A H 0.4777 0.4409 -0.0112 0.062 Uiso 1 1 calc R
C13 C 0.2623(9) 0.5570(4) -0.3309(6) 0.0434(16) Uani 1 1 d .
C14 C 0.2451(12) 0.6239(4) -0.3843(6) 0.0538(18) Uani 1 1 d .
H14A H 0.2558 0.6669 -0.3437 0.065 Uiso 1 1 calc R
C15 C 0.2124(12) 0.6265(4) -0.4972(6) 0.058(2) Uani 1 1 d .
H15A H 0.2038 0.6721 -0.5308 0.070 Uiso 1 1 calc R
C16 C 0.2044(12) 0.5037(5) -0.5113(7) 0.0559(19) Uani 1 1 d .
H16A H 0.1886 0.4617 -0.5543 0.067 Uiso 1 1 calc R
C17 C 0.2398(12) 0.4962(4) -0.3976(6) 0.056(2) Uani 1 1 d .
H17A H 0.2483 0.4499 -0.3663 0.068 Uiso 1 1 calc R
C18 C 0.6758(13) 0.5930(4) 0.4264(7) 0.055(2) Uani 1 1 d .
H18A H 0.6682 0.6375 0.3899 0.066 Uiso 1 1 calc R
C19 C 0.7259(13) 0.5937(4) 0.5386(7) 0.055(2) Uani 1 1 d .
H19A H 0.7428 0.6380 0.5760 0.066 Uiso 1 1 calc R
C20 C 0.7514(8) 0.5288(4) 0.5960(5) 0.0413(15) Uani 1 1 d .
C21 C 0.7189(12) 0.4655(4) 0.5328(7) 0.055(2) Uani 1 1 d .
H21A H 0.7345 0.4200 0.5665 0.066 Uiso 1 1 calc R
C22 C 0.6642(12) 0.4702(4) 0.4214(7) 0.052(2) Uani 1 1 d .
H22A H 0.6445 0.4269 0.3817 0.062 Uiso 1 1 calc R
C23 C 0.7990(9) 0.5263(4) 0.7194(5) 0.0453(17) Uani 1 1 d .
C24 C 0.7819(11) 0.5875(5) 0.7834(6) 0.0545(19) Uani 1 1 d .
H24A H 0.7455 0.6323 0.7507 0.065 Uiso 1 1 calc R
C25 C 0.8197(12) 0.5810(5) 0.8957(6) 0.060(2) Uani 1 1 d .
H25A H 0.8028 0.6223 0.9368 0.072 Uiso 1 1 calc R
C26 C 0.9028(11) 0.4634(5) 0.8880(7) 0.063(2) Uani 1 1 d .
H26A H 0.9473 0.4204 0.9235 0.076 Uiso 1 1 calc R
C27 C 0.8678(11) 0.4625(5) 0.7744(7) 0.0556(18) Uani 1 1 d .
H27A H 0.8894 0.4207 0.7357 0.067 Uiso 1 1 calc R
O6W O 0.5198(10) 0.3034(4) 0.1423(8) 0.111(3) Uani 1 1 d D
H6W1 H 0.6002 0.3051 0.2019 0.167 Uiso 1 1 d RD
H6W2 H 0.5806 0.3056 0.0890 0.167 Uiso 1 1 d RD
O8W O 0.8633(12) 0.7736(6) 0.9681(7) 0.120(3) Uani 1 1 d D
H8W1 H 0.889(18) 0.768(10) 0.904(5) 0.180 Uiso 1 1 d D
H8W2 H 0.744(5) 0.781(10) 0.964(11) 0.180 Uiso 1 1 d D
O7W O 0.2805(14) 0.8109(6) 0.0117(8) 0.146(4) Uani 1 1 d D
H7W1 H 0.1629 0.7994 0.0019 0.219 Uiso 1 1 d RD
H7W2 H 0.3334 0.7959 0.0748 0.219 Uiso 1 1 d RD

loop_
_atom_site_aniso_label
_atom_site_aniso_U_11
_atom_site_aniso_U_22
_atom_site_aniso_U_33
_atom_site_aniso_U_23
_atom_site_aniso_U_13
_atom_site_aniso_U_12
Zn1 0.0487(4) 0.0514(4) 0.0379(4) 0.0025(4) 0.0045(3) 0.0029(4)
S1 0.0577(11) 0.0447(10) 0.0723(14) 0.0017(9) 0.0041(10) -0.0005(9)
O1W 0.052(3) 0.089(4) 0.052(3) 0.011(3) 0.018(3) 0.017(3)
O1 0.041(3) 0.084(4) 0.096(5) -0.003(3) 0.015(3) 0.012(3)
O2W 0.053(3) 0.056(3) 0.057(3) 0.002(3) 0.007(3) -0.001(2)
O2 0.093(4) 0.065(4) 0.093(5) 0.027(3) 0.015(4) 0.001(3)
O3W 0.062(3) 0.084(4) 0.044(3) 0.019(3) 0.023(3) 0.030(3)
O3 0.062(3) 0.050(3) 0.086(4) -0.018(3) -0.001(3) -0.005(3)
O4W 0.080(4) 0.049(3) 0.057(4) 0.005(3) 0.015(3) -0.005(3)
O4 0.045(3) 0.080(4) 0.100(5) -0.013(4) 0.004(3) 0.000(3)
O5 0.069(4) 0.093(5) 0.074(5) -0.003(4) 0.008(3) 0.011(4)
O5W 0.050(3) 0.068(4) 0.078(4) 0.002(3) 0.001(3) -0.007(3)
N1 0.039(2) 0.051(3) 0.034(3) 0.003(3) 0.0011(19) 0.002(3)
N2 0.055(4) 0.066(4) 0.045(4) 0.000(3) 0.011(3) -0.007(3)
N3 0.039(2) 0.044(3) 0.035(3) 0.004(3) 0.0016(19) -0.004(3)
N4 0.060(4) 0.078(5) 0.042(4) 0.010(3) 0.004(3) -0.008(3)
C1 0.052(4) 0.038(4) 0.073(5) -0.011(3) 0.017(4) -0.005(3)
C2 0.059(4) 0.052(4) 0.074(6) -0.015(4) 0.016(4) -0.002(4)
C3 0.049(4) 0.055(4) 0.074(5) -0.016(3) 0.018(3) 0.002(3)
C4 0.053(4) 0.034(3) 0.082(6) -0.007(4) 0.002(4) 0.000(3)
C5 0.049(4) 0.048(4) 0.078(6) -0.002(4) 0.018(4) 0.006(3)
C6 0.042(4) 0.047(4) 0.082(6) -0.010(4) 0.015(4) 0.005(3)
C7 0.066(5) 0.043(4) 0.074(6) -0.004(4) 0.008(4) -0.002(4)
C8 0.050(4) 0.059(4) 0.041(4) -0.003(3) 0.000(3) 0.004(3)
C9 0.061(5) 0.042(4) 0.042(4) 0.000(3) 0.002(3) 0.006(3)
C10 0.038(3) 0.047(4) 0.034(3) -0.003(3) 0.005(2) -0.001(3)
C11 0.055(4) 0.047(4) 0.040(4) -0.005(3) -0.001(3) -0.002(3)
C12 0.073(5) 0.041(4) 0.041(4) -0.003(3) 0.007(4) 0.003(3)
C13 0.036(3) 0.050(4) 0.044(4) -0.002(3) 0.009(3) 0.005(3)
C14 0.076(5) 0.046(4) 0.041(4) 0.002(3) 0.011(4) 0.005(4)
C15 0.073(5) 0.054(4) 0.047(5) 0.008(3) 0.009(4) -0.009(4)
C16 0.062(5) 0.055(4) 0.052(5) -0.009(4) 0.013(4) -0.006(4)
C17 0.078(5) 0.045(4) 0.048(5) 0.001(3) 0.015(4) 0.001(4)
C18 0.077(6) 0.044(4) 0.042(5) 0.007(3) 0.004(4) -0.007(4)
C19 0.078(6) 0.034(4) 0.053(5) 0.000(3) 0.011(4) -0.003(4)
C20 0.036(3) 0.049(4) 0.040(3) 0.005(3) 0.010(2) 0.003(3)
C21 0.080(5) 0.039(4) 0.042(5) 0.008(3) -0.002(4) -0.002(4)
C22 0.065(5) 0.041(4) 0.050(5) 0.000(3) 0.009(4) 0.007(3)
C23 0.036(3) 0.058(5) 0.042(4) 0.000(3) 0.007(3) -0.008(3)
C24 0.058(5) 0.055(4) 0.049(5) -0.004(4) 0.007(4) -0.004(4)
C25 0.059(5) 0.082(6) 0.042(5) -0.018(4) 0.014(4) -0.028(4)
C26 0.060(5) 0.072(5) 0.057(5) 0.016(4) 0.009(4) 0.012(4)
C27 0.063(5) 0.058(4) 0.046(5) 0.003(4) 0.011(4) 0.000(4)
O6W 0.082(5) 0.095(5) 0.153(8) -0.017(5) 0.008(4) 0.006(4)
O8W 0.096(5) 0.147(8) 0.106(7) 0.045(7) -0.012(5) 0.007(6)
O7W 0.127(7) 0.176(10) 0.126(8) 0.014(7) -0.005(6) -0.020(7)

loop_
_atom_type_symbol
_atom_type_description
_atom_type_scat_dispersion_real
_atom_type_scat_dispersion_imag
_atom_type_scat_source
C C 0.0033 0.0016 'International Tables Vol C Tables 4.2.6.8 and 6.1.1.4'
H H 0.0000 0.0000 'International Tables Vol C Tables 4.2.6.8 and 6.1.1.4'
N N 0.0061 0.0033 'International Tables Vol C Tables 4.2.6.8 and 6.1.1.4'
O O 0.0106 0.0060 'International Tables Vol C Tables 4.2.6.8 and 6.1.1.4'
S S 0.1246 0.1234 'International Tables Vol C Tables 4.2.6.8 and 6.1.1.4'
Zn Zn 0.2839 1.4301 'International Tables Vol C Tables 4.2.6.8 and 6.1.1.4'

loop_
_geom_angle_atom_site_label_1
_geom_angle_atom_site_label_2
_geom_angle_atom_site_label_3
_geom_angle
O2W Zn1 O3W 89.0(2)
O2W Zn1 O1W 92.1(2)
O3W Zn1 O1W 178.8(3)
O2W Zn1 N1 89.5(2)
O3W Zn1 N1 88.7(2)
O1W Zn1 N1 91.1(2)
O2W Zn1 N3 92.4(2)
O3W Zn1 N3 90.2(2)
O1W Zn1 N3 90.0(2)
N1 Zn1 N3 177.8(3)
O2W Zn1 O4W 177.4(2)
O3W Zn1 O4W 92.5(2)
O1W Zn1 O4W 86.3(2)
N1 Zn1 O4W 88.5(2)
N3 Zn1 O4W 89.6(2)
O2 S1 O1 112.5(4)
O2 S1 O3 112.4(4)
O1 S1 O3 113.2(4)
O2 S1 C1 106.0(4)
O1 S1 C1 106.5(4)
O3 S1 C1 105.6(3)
Zn1 O1W H1W1 131(5)
Zn1 O1W H1W2 116(5)
H1W1 O1W H1W2 110(7)
Zn1 O2W H2W1 124(5)
Zn1 O2W H2W2 127(5)
H2W1 O2W H2W2 110(6)
Zn1 O3W H3W1 112(6)
Zn1 O3W H3W2 124(6)
H3W1 O3W H3W2 111(7)
Zn1 O4W H4W1 113(5)
Zn1 O4W H4W2 132(6)
H4W1 O4W H4W2 111(8)
H5W1 O5W H5W2 109(7)
C12 N1 C8 116.5(6)
C12 N1 Zn1 121.8(5)
C8 N1 Zn1 121.5(5)
C16 N2 C15 117.0(7)
C22 N3 C18 115.3(6)
C22 N3 Zn1 123.8(5)
C18 N3 Zn1 120.8(5)
C26 N4 C25 114.8(7)
C6 C1 C2 120.5(8)
C6 C1 S1 122.2(6)
C2 C1 S1 117.2(6)
C3 C2 C1 119.5(9)
C3 C2 H2A 120.2
C1 C2 H2A 120.2
C2 C3 C4 121.9(8)
C2 C3 H3A 119.0
C4 C3 H3A 119.0
C3 C4 C5 119.3(8)
C3 C4 C7 121.8(7)
C5 C4 C7 118.9(8)
C6 C5 C4 118.6(8)
C6 C5 H5A 120.7
C4 C5 H5A 120.7
C1 C6 C5 120.1(7)
C1 C6 H6A 119.9
C5 C6 H6A 119.9
O4 C7 O5 123.4(8)
O4 C7 C4 117.7(8)
O5 C7 C4 118.8(8)
N1 C8 C9 123.6(7)
N1 C8 H8A 118.2
C9 C8 H8A 118.2
C8 C9 C10 120.7(7)
C8 C9 H9A 119.7
C10 C9 H9A 119.7
C9 C10 C11 115.7(6)
C9 C10 C13 122.6(6)
C11 C10 C13 121.6(6)
C12 C11 C10 120.3(7)
C12 C11 H11A 119.8
C10 C11 H11A 119.8
N1 C12 C11 123.1(7)
N1 C12 H12A 118.5
C11 C12 H12A 118.5
C17 C13 C14 116.0(6)
C17 C13 C10 122.1(6)
C14 C13 C10 121.9(6)
C15 C14 C13 120.0(7)
C15 C14 H14A 120.0
C13 C14 H14A 120.0
N2 C15 C14 123.7(7)
N2 C15 H15A 118.2
C14 C15 H15A 118.2
N2 C16 C17 122.9(7)
N2 C16 H16A 118.6
C17 C16 H16A 118.6
C13 C17 C16 120.4(7)
C13 C17 H17A 119.8
C16 C17 H17A 119.8
N3 C18 C19 124.5(7)
N3 C18 H18A 117.8
C19 C18 H18A 117.8
C18 C19 C20 119.9(7)
C18 C19 H19A 120.0
C20 C19 H19A 120.0
C19 C20 C21 115.7(6)
C19 C20 C23 122.2(6)
C21 C20 C23 122.0(6)
C22 C21 C20 120.1(7)
C22 C21 H21A 119.9
C20 C21 H21A 119.9
N3 C22 C21 124.3(7)
N3 C22 H22A 117.9
C21 C22 H22A 117.9
C24 C23 C27 117.1(7)
C24 C23 C20 121.8(6)
C27 C23 C20 121.0(7)
C25 C24 C23 119.0(8)
C25 C24 H24A 120.5
C23 C24 H24A 120.5
N4 C25 C24 125.2(8)
N4 C25 H25A 117.4
C24 C25 H25A 117.4
N4 C26 C27 125.7(8)
N4 C26 H26A 117.1
C27 C26 H26A 117.1
C26 C27 C23 118.0(8)
C26 C27 H27A 121.0
C23 C27 H27A 121.0
H6W1 O6W H6W2 108.3
H8W1 O8W H8W2 110(12)
H7W1 O7W H7W2 108.5

loop_
_geom_bond_atom_site_label_1
_geom_bond_atom_site_label_2
_geom_bond_distance
Zn1 O2W 2.109(5)
Zn1 O3W 2.115(5)
Zn1 O1W 2.119(5)
Zn1 N1 2.140(5)
Zn1 N3 2.147(5)
Zn1 O4W 2.159(5)
S1 O2 1.441(6)
S1 O1 1.444(5)
S1 O3 1.452(5)
S1 C1 1.770(8)
O1W H1W1 0.85(8)
O1W H1W2 0.85(8)
O2W H2W1 0.85(8)
O2W H2W2 0.85(8)
O3W H3W1 0.85(8)
O3W H3W2 0.85(8)
O4W H4W1 0.85(8)
O4W H4W2 0.85(8)
O4 C7 1.256(10)
O5 C7 1.286(10)
O5W H5W1 0.85(8)
O5W H5W2 0.85(8)
N1 C12 1.330(10)
N1 C8 1.349(10)
N2 C16 1.318(10)
N2 C15 1.328(10)
N3 C22 1.329(9)
N3 C18 1.335(10)
N4 C26 1.324(11)
N4 C25 1.334(11)
C1 C6 1.366(11)
C1 C2 1.412(10)
C2 C3 1.346(13)
C2 H2A 0.9300
C3 C4 1.374(12)
C3 H3A 0.9300
C4 C5 1.427(10)
C4 C7 1.494(11)
C5 C6 1.400(11)
C5 H5A 0.9300
C6 H6A 0.9300
C8 C9 1.365(10)
C8 H8A 0.9300
C9 C10 1.382(9)
C9 H9A 0.9300
C10 C11 1.397(9)
C10 C13 1.482(9)
C11 C12 1.386(10)
C11 H11A 0.9300
C12 H12A 0.9300
C13 C17 1.378(10)
C13 C14 1.386(9)
C14 C15 1.375(10)
C14 H14A 0.9300
C15 H15A 0.9300
C16 C17 1.391(11)
C16 H16A 0.9300
C17 H17A 0.9300
C18 C19 1.369(11)
C18 H18A 0.9300
C19 C20 1.380(10)
C19 H19A 0.9300
C20 C21 1.394(10)
C20 C23 1.505(9)
C21 C22 1.366(11)
C21 H21A 0.9300
C22 H22A 0.9300
C23 C24 1.389(10)
C23 C27 1.396(10)
C24 C25 1.371(11)
C24 H24A 0.9300
C25 H25A 0.9300
C26 C27 1.382(12)
C26 H26A 0.9300
C27 H27A 0.9300
O6W H6W1 0.8500
O6W H6W2 0.8499
O8W H8W1 0.85(8)
O8W H8W2 0.85(8)
O7W H7W1 0.8501
O7W H7W2 0.8500

loop_
_geom_hbond_atom_site_label_D
_geom_hbond_atom_site_label_H
_geom_hbond_atom_site_label_A
_geom_hbond_distance_DH
_geom_hbond_distance_HA
_geom_hbond_distance_DA
_geom_hbond_angle_DHA
_geom_hbond_site_symmetry_A
O1W H1W1 O5W 0.85(8) 2.04(5) 2.804(8) 149(10) .
O1W H1W2 N2 0.85(8) 1.96(4) 2.766(8) 157(10) 1_556
O2W H2W1 O5 0.85(8) 1.87(3) 2.689(8) 162(9) .
O2W H2W2 O5W 0.85(8) 1.94(2) 2.777(8) 166(8) 1_655
O3W H3W1 O3 0.85(8) 2.02(5) 2.790(7) 151(8) 2_746
O3W H3W2 N4 0.85(8) 2.07(5) 2.812(8) 147(8) 1_554
O4W H4W1 O3 0.85(8) 2.38(8) 2.970(8) 127(8) 2_646
O4W H4W2 O6W 0.85(8) 1.86(3) 2.688(9) 167(11) .
O5W H5W1 O4 0.85(8) 1.920(15) 2.769(9) 176(10) .
O5W H5W2 O8W 0.85(8) 1.939(15) 2.792(10) 177(11) 1_454
O6W H6W1 O1 0.85 1.99 2.841(10) 176.1 2_746
O6W H6W2 O7W 0.85 1.72 2.570(13) 175.6 2_645
O8W H8W1 O2 0.85(8) 1.90(2) 2.742(12) 172(13) .
O8W H8W2 O6W 0.85(8) 2.13(8) 2.877(11) 146(12) 2_656
O7W H7W1 O8W 0.85 2.15 3.000(14) 176.7 1_454
O7W H7W2 O5 0.85 1.73 2.579(11) 177.5 .

loop_
_geom_torsion_atom_site_label_1
_geom_torsion_atom_site_label_2
_geom_torsion_atom_site_label_3
_geom_torsion_atom_site_label_4
_geom_torsion
O2W Zn1 N1 C12 135.0(6)
O3W Zn1 N1 C12 46.0(6)
O1W Zn1 N1 C12 -132.9(6)
O4W Zn1 N1 C12 -46.6(6)
O2W Zn1 N1 C8 -39.4(5)
O3W Zn1 N1 C8 -128.5(5)
O1W Zn1 N1 C8 52.7(5)
O4W Zn1 N1 C8 139.0(5)
O2W Zn1 N3 C22 -158.5(6)
O3W Zn1 N3 C22 -69.5(6)
O1W Zn1 N3 C22 109.4(6)
O4W Zn1 N3 C22 23.0(6)
O2W Zn1 N3 C18 24.6(6)
O3W Zn1 N3 C18 113.7(6)
O1W Zn1 N3 C18 -67.5(6)
O4W Zn1 N3 C18 -153.8(6)
O2 S1 C1 C6 -128.8(6)
O1 S1 C1 C6 -8.9(7)
O3 S1 C1 C6 111.8(7)
O2 S1 C1 C2 54.3(7)
O1 S1 C1 C2 174.3(6)
O3 S1 C1 C2 -65.1(7)
C6 C1 C2 C3 -0.4(11)
S1 C1 C2 C3 176.5(6)
C1 C2 C3 C4 2.3(13)
C2 C3 C4 C5 -2.1(12)
C2 C3 C4 C7 178.3(8)
C3 C4 C5 C6 0.0(11)
C7 C4 C5 C6 179.6(7)
C2 C1 C6 C5 -1.7(11)
S1 C1 C6 C5 -178.5(6)
C4 C5 C6 C1 1.9(11)
C3 C4 C7 O4 6.6(11)
C5 C4 C7 O4 -173.0(7)
C3 C4 C7 O5 -171.3(7)
C5 C4 C7 O5 9.2(11)
C12 N1 C8 C9 -1.4(11)
Zn1 N1 C8 C9 173.3(6)
N1 C8 C9 C10 -0.9(12)
C8 C9 C10 C11 2.2(10)
C8 C9 C10 C13 -176.2(7)
C9 C10 C11 C12 -1.2(10)
C13 C10 C11 C12 177.2(7)
C8 N1 C12 C11 2.4(11)
Zn1 N1 C12 C11 -172.3(6)
C10 C11 C12 N1 -1.1(12)
C9 C10 C13 C17 -164.1(7)
C11 C10 C13 C17 17.6(10)
C9 C10 C13 C14 18.0(10)
C11 C10 C13 C14 -160.3(7)
C17 C13 C14 C15 -1.5(10)
C10 C13 C14 C15 176.5(7)
C16 N2 C15 C14 0.2(12)
C13 C14 C15 N2 1.1(12)
C15 N2 C16 C17 -1.1(12)
C14 C13 C17 C16 0.7(11)
C10 C13 C17 C16 -177.3(7)
N2 C16 C17 C13 0.6(13)
C22 N3 C18 C19 -4.9(11)
Zn1 N3 C18 C19 172.2(7)
N3 C18 C19 C20 4.2(14)
C18 C19 C20 C21 -1.3(10)
C18 C19 C20 C23 -177.6(7)
C19 C20 C21 C22 -0.4(11)
C23 C20 C21 C22 175.8(7)
C18 N3 C22 C21 3.0(10)
Zn1 N3 C22 C21 -174.0(6)
C20 C21 C22 N3 -0.4(13)
C19 C20 C23 C24 13.4(10)
C21 C20 C23 C24 -162.7(7)
C19 C20 C23 C27 -164.7(7)
C21 C20 C23 C27 19.3(10)
C27 C23 C24 C25 -4.6(11)
C20 C23 C24 C25 177.2(6)
C26 N4 C25 C24 0.9(12)
C23 C24 C25 N4 2.3(12)
C25 N4 C26 C27 -1.7(12)
N4 C26 C27 C23 -0.7(12)
C24 C23 C27 C26 3.9(10)
C20 C23 C27 C26 -178.0(6)
